data_4031009
loop_
_publ_author_name
'Listunov, Dymytrii'
'Fabing, Isabelle'
'Saffon-Merceron, Nathalie'
'Gaspard, Hafida'
'Volovenko, Yulian'
'Maraval, Val\'erie'
'Chauvin, Remi'
'G\'enisson, Yves'

_publ_section_title
;
 Asymmetric synthesis and biological evaluation of natural or bioinspired
 cytotoxic c2-symmetrical lipids with two terminal chiral alkynylcarbinol
 pharmacophores.
;
_journal_issue 11
_journal_name_full 'The Journal of organic chemistry'
_journal_page_first 5386
_journal_page_last 5394
_journal_paper_doi 10.1021/acs.joc.5b00494
_journal_volume 80
_journal_year 2015
_chemical_absolute_configuration syn
_chemical_formula_sum 'C20 H26 O2'
_chemical_formula_weight 298.41
_space_group_crystal_system monoclinic
_space_group_IT_number 4
_space_group_name_Hall 'P 2yb'
_space_group_name_H-M_alt 'P 1 21 1'
_symmetry_space_group_name_Hall 'P 2yb'
_symmetry_space_group_name_H-M 'P 1 21 1'
_atom_sites_solution_hydrogens mixed
_audit_creation_method SHELXL-2014/6
_cell_angle_alpha 90
_cell_angle_beta 104.958(3)
_cell_angle_gamma 90
_cell_formula_units_Z 4
_cell_length_a 4.5889(2)
_cell_length_b 46.758(2)
_cell_length_c 8.8264(5)
_cell_measurement_reflns_used 4319
_cell_measurement_temperature 193(2)
_cell_measurement_theta_max 23.58
_cell_measurement_theta_min 4.59
_cell_volume 1829.69(15)
_computing_cell_refinement 'Bruker SAINT'
_computing_data_collection 'Bruker APEX2'
_computing_data_reduction 'Bruker SAINT'
_computing_molecular_graphics 'Bruker SHELXTL'
_computing_publication_material 'Bruker SHELXTL'
_computing_structure_refinement 'SHELXL-2014/6 (Sheldrick, 2014)'
_computing_structure_solution 'SHELXS-97 (Sheldrick 2008)'
_diffrn_ambient_temperature 193(2)
_diffrn_measured_fraction_theta_full 0.964
_diffrn_measured_fraction_theta_max 0.964
_diffrn_measurement_device_type 'Bruker kappa APEX-II CCD Quazar'
_diffrn_measurement_method 'phi and omega scans'
_diffrn_radiation_type MoK\a
_diffrn_radiation_wavelength 0.71073
_diffrn_reflns_av_R_equivalents 0.0312
_diffrn_reflns_av_unetI/netI 0.0551
_diffrn_reflns_laue_measured_fraction_full 0.964
_diffrn_reflns_laue_measured_fraction_max 0.964
_diffrn_reflns_limit_h_max 5
_diffrn_reflns_limit_h_min -5
_diffrn_reflns_limit_k_max 58
_diffrn_reflns_limit_k_min -58
_diffrn_reflns_limit_l_max 10
_diffrn_reflns_limit_l_min -10
_diffrn_reflns_number 12767
_diffrn_reflns_point_group_measured_fraction_full 0.933
_diffrn_reflns_point_group_measured_fraction_max 0.928
_diffrn_reflns_theta_full 25.242
_diffrn_reflns_theta_max 26.371
_diffrn_reflns_theta_min 5.256
_diffrn_source 'multilayer optics'
_exptl_absorpt_coefficient_mu 0.068
_exptl_absorpt_correction_T_max 0.7461
_exptl_absorpt_correction_T_min 0.6957
_exptl_absorpt_correction_type multi-scan
_exptl_absorpt_process_details 'SADABS (Bruker-AXS)'
_exptl_crystal_colour colourless
_exptl_crystal_density_diffrn 1.083
_exptl_crystal_description plate
_exptl_crystal_F_000 648
_exptl_crystal_size_max 0.500
_exptl_crystal_size_mid 0.100
_exptl_crystal_size_min 0.020
_refine_diff_density_max 0.390
_refine_diff_density_min -0.407
_refine_diff_density_rms 0.084
_refine_ls_extinction_method none
_refine_ls_goodness_of_fit_ref 1.051
_refine_ls_hydrogen_treatment mixed
_refine_ls_matrix_type full
_refine_ls_number_parameters 424
_refine_ls_number_reflns 6915
_refine_ls_number_restraints 68
_refine_ls_restrained_S_all 1.049
_refine_ls_R_factor_all 0.1180
_refine_ls_R_factor_gt 0.1027
_refine_ls_shift/su_max 0.002
_refine_ls_shift/su_mean 0.000
_refine_ls_structure_factor_coef Fsqd
_refine_ls_weighting_details 'w=1/[\s^2^(Fo^2^)+(0.1230P)^2^+4.8396P] where P=(Fo^2^+2Fc^2^)/3'
_refine_ls_weighting_scheme calc
_refine_ls_wR_factor_gt 0.2740
_refine_ls_wR_factor_ref 0.2845
_reflns_Friedel_coverage 0.902
_reflns_friedel_fraction_full 0.902
_reflns_friedel_fraction_max 0.891
_reflns_number_gt 5641
_reflns_number_total 6915
_reflns_threshold_expression 'I > 2\s(I)'
_cod_data_source_file jo5b00494_si_002.cif
_cod_data_source_block 6b
_cod_depositor_comments 'Adding full bibliography for 4031008--4031009.cif.'
_cod_original_cell_volume 1829.68(15)
_cod_database_code 4031009
_shelx_space_group_comment
; 
The symmetry employed for this shelxl refinement is uniquely defined 
by the following loop, which should always be used as a source of 
symmetry information in preference to the above space-group names. 
They are only intended as comments. 
;
_shelx_estimated_absorpt_t_min 0.967
_shelx_estimated_absorpt_t_max 0.999
_shelxl_version_number 2014/6

loop_
_space_group_symop_operation_xyz
'x, y, z'
'-x, y+1/2, -z'

loop_
_atom_site_label
_atom_site_type_symbol
_atom_site_fract_x
_atom_site_fract_y
_atom_site_fract_z
_atom_site_U_iso_or_equiv
_atom_site_adp_type
_atom_site_occupancy
_atom_site_site_symmetry_order
_atom_site_calc_flag
_atom_site_refinement_flags_posn
_atom_site_refinement_flags_adp
_atom_site_refinement_flags_occupancy
_atom_site_disorder_assembly
_atom_site_disorder_group
O1 O 1.1393(13) 0.39862(13) 0.6458(6) 0.0354(13) Uani 1 1 d . . . . .
H1 H 1.2908 0.4087 0.6872 0.053 Uiso 1 1 calc R U . . .
O2 O 0.1659(14) 0.77870(14) -0.3200(8) 0.0410(14) Uani 1 1 d D . . . .
H2 H 0.015(15) 0.779(2) -0.283(12) 0.061 Uiso 1 1 d D U . . .
C1 C 0.734(4) 0.3554(2) 0.3599(15) 0.077(4) Uani 1 1 d . . . . .
H1A H 0.6070 0.3398 0.3165 0.093 Uiso 1 1 calc R U . . .
C2 C 0.890(3) 0.37474(19) 0.4138(11) 0.049(2) Uani 1 1 d . . . . .
C3 C 1.084(2) 0.39986(18) 0.4798(9) 0.0370(19) Uani 1 1 d . . . . .
H3A H 1.2797 0.3985 0.4504 0.044 Uiso 1 1 calc R U . . .
C4 C 0.930(2) 0.42640(17) 0.4160(9) 0.0338(18) Uani 1 1 d . . . . .
C5 C 0.790(2) 0.44754(18) 0.3673(10) 0.038(2) Uani 1 1 d . . . . .
C6 C 0.612(2) 0.47265(17) 0.3061(11) 0.041(2) Uani 1 1 d . . . . .
H6A H 0.5379 0.4814 0.3911 0.049 Uiso 1 1 calc R U . . .
H6B H 0.4344 0.4666 0.2224 0.049 Uiso 1 1 calc R U . . .
C7 C 0.787(2) 0.49508(17) 0.2400(10) 0.0333(18) Uani 1 1 d . . . . .
H7A H 0.9637 0.5012 0.3239 0.040 Uiso 1 1 calc R U . . .
H7B H 0.8621 0.4863 0.1554 0.040 Uiso 1 1 calc R U . . .
C8 C 0.600(2) 0.52114(16) 0.1755(10) 0.0339(18) Uani 1 1 d . . . . .
H8A H 0.4231 0.5149 0.0917 0.041 Uiso 1 1 calc R U . . .
H8B H 0.5238 0.5298 0.2602 0.041 Uiso 1 1 calc R U . . .
C9 C 0.767(2) 0.54367(17) 0.1100(9) 0.0349(18) Uani 1 1 d . . . . .
H9A H 0.8454 0.5350 0.0260 0.042 Uiso 1 1 calc R U . . .
H9B H 0.9424 0.5501 0.1940 0.042 Uiso 1 1 calc R U . . .
C10 C 0.577(2) 0.56956(17) 0.0437(10) 0.0374(19) Uani 1 1 d . . . . .
H10A H 0.4896 0.5776 0.1260 0.045 Uiso 1 1 calc R U . . .
H10B H 0.4077 0.5633 -0.0441 0.045 Uiso 1 1 calc R U . . .
C11 C 0.752(2) 0.59332(17) -0.0155(9) 0.0338(18) Uani 1 1 d . . . . .
H11A H 0.9187 0.5999 0.0728 0.041 Uiso 1 1 calc R U . . .
H11B H 0.8433 0.5852 -0.0963 0.041 Uiso 1 1 calc R U . . .
C12 C 0.559(2) 0.61890(17) -0.0849(10) 0.0365(19) Uani 1 1 d . . . . .
H12A H 0.3929 0.6122 -0.1734 0.044 Uiso 1 1 calc R U . . .
H12B H 0.4664 0.6269 -0.0042 0.044 Uiso 1 1 calc R U . . .
C13 C 0.727(2) 0.64240(16) -0.1424(10) 0.0344(18) Uani 1 1 d . . . . .
H13A H 0.8242 0.6344 -0.2211 0.041 Uiso 1 1 calc R U . . .
H13B H 0.8893 0.6495 -0.0533 0.041 Uiso 1 1 calc R U . . .
C14 C 0.529(2) 0.66747(16) -0.2155(10) 0.0338(18) Uani 1 1 d . . . . .
H14A H 0.3661 0.6604 -0.3043 0.041 Uiso 1 1 calc R U . . .
H14B H 0.4339 0.6757 -0.1367 0.041 Uiso 1 1 calc R U . . .
C15 C 0.703(2) 0.69077(18) -0.2739(11) 0.0384(19) Uani 1 1 d . . . . .
H15A H 0.8687 0.6976 -0.1855 0.046 Uiso 1 1 calc R U . . .
H15B H 0.7954 0.6826 -0.3542 0.046 Uiso 1 1 calc R U . . .
C16 C 0.509(2) 0.71552(15) -0.3428(10) 0.0313(17) Uani 1 1 d . . . . .
C17 C 0.353(2) 0.73506(17) -0.3995(10) 0.0345(18) Uani 1 1 d . . . . .
C18 C 0.178(2) 0.76141(17) -0.4498(10) 0.0343(18) Uani 1 1 d . . . . .
H18 H -0.0326 0.7559 -0.5066 0.041 Uiso 1 1 calc R U . . .
C19 C 0.313(2) 0.77708(19) -0.5586(10) 0.041(2) Uani 1 1 d . . . . .
C20 C 0.441(3) 0.7914(2) -0.6378(11) 0.055(3) Uani 1 1 d . . . . .
H20 H 0.5401 0.8025 -0.6994 0.066 Uiso 1 1 calc R U . . .
O3 O 0.6931(14) 0.41903(15) 0.7651(7) 0.0441(15) Uani 1 1 d . . . . .
H3 H 0.7936 0.4039 0.7692 0.066 Uiso 1 1 calc R U . . .
O4 O 0.7250(13) 0.80060(12) -0.2014(6) 0.0328(12) Uani 1 1 d D . . . .
H4 H 0.538(5) 0.803(2) -0.219(12) 0.049 Uiso 1 1 d D U . . .
C21 C 1.274(3) 0.4082(2) 1.0865(12) 0.057(3) Uani 1 1 d . . . . .
H21 H 1.4341 0.3976 1.1526 0.069 Uiso 1 1 calc R U . . .
C22 C 1.0766(19) 0.42109(18) 1.0052(9) 0.0342(18) Uani 1 1 d . . . . .
C23 C 0.832(2) 0.43689(18) 0.8928(9) 0.0345(18) Uani 1 1 d . . . . .
H23 H 0.6767 0.4427 0.9482 0.041 Uiso 1 1 calc R U . . .
C24 C 0.957(2) 0.46331(19) 0.8363(10) 0.0373(19) Uani 1 1 d . . . . .
C25 C 1.051(2) 0.48283(17) 0.7832(10) 0.0348(18) Uani 1 1 d . . . . .
C26 C 1.173(2) 0.50697(17) 0.7101(11) 0.0371(19) Uani 1 1 d . . . . .
H26A H 1.2399 0.4997 0.6190 0.044 Uiso 1 1 calc R U . . .
H26B H 1.3526 0.5148 0.7867 0.044 Uiso 1 1 calc R U . . .
C27 C 0.948(2) 0.53071(17) 0.6561(10) 0.0342(18) Uani 1 1 d . . . . .
H27A H 0.8786 0.5375 0.7470 0.041 Uiso 1 1 calc R U . . .
H27B H 0.7709 0.5229 0.5783 0.041 Uiso 1 1 calc R U . . .
C28 C 1.070(2) 0.55644(18) 0.5824(9) 0.0374(19) Uani 1 1 d . . . . .
H28A H 1.2424 0.5648 0.6616 0.045 Uiso 1 1 calc R U . . .
H28B H 1.1478 0.5495 0.4942 0.045 Uiso 1 1 calc R U . . .
C29 C 0.846(2) 0.57920(17) 0.5237(9) 0.038(2) Uani 1 1 d . . . . .
H29A H 0.7629 0.5856 0.6110 0.045 Uiso 1 1 calc R U . . .
H29B H 0.6772 0.5710 0.4418 0.045 Uiso 1 1 calc R U . . .
C30 C 0.968(2) 0.60510(17) 0.4560(9) 0.0329(17) Uani 1 1 d . . . . .
H30A H 1.0546 0.5986 0.3702 0.040 Uiso 1 1 calc R U . . .
H30B H 1.1335 0.6135 0.5387 0.040 Uiso 1 1 calc R U . . .
C31 C 0.734(2) 0.62853(17) 0.3919(9) 0.0346(18) Uani 1 1 d . . . . .
H31A H 0.5698 0.6203 0.3077 0.042 Uiso 1 1 calc R U . . .
H31B H 0.6452 0.6350 0.4770 0.042 Uiso 1 1 calc R U . . .
C32 C 0.865(2) 0.65427(16) 0.3272(10) 0.0343(18) Uani 1 1 d . . . . .
H32A H 0.9521 0.6478 0.2415 0.041 Uiso 1 1 calc R U . . .
H32B H 1.0302 0.6624 0.4112 0.041 Uiso 1 1 calc R U . . .
C33 C 0.633(2) 0.67775(16) 0.2646(10) 0.0337(18) Uani 1 1 d . . . . .
H33A H 0.4684 0.6697 0.1796 0.040 Uiso 1 1 calc R U . . .
H33B H 0.5434 0.6840 0.3499 0.040 Uiso 1 1 calc R U . . .
C34 C 0.765(2) 0.70355(16) 0.2020(10) 0.0318(17) Uani 1 1 d . . . . .
H34A H 0.9209 0.7123 0.2882 0.038 Uiso 1 1 calc R U . . .
H34B H 0.8631 0.6972 0.1203 0.038 Uiso 1 1 calc R U . . .
C35 C 0.527(2) 0.72576(17) 0.1330(11) 0.0375(19) Uani 1 1 d . . . . .
H35A H 0.3710 0.7169 0.0471 0.045 Uiso 1 1 calc R U . . .
H35B H 0.4282 0.7319 0.2149 0.045 Uiso 1 1 calc R U . . .
C36 C 0.648(2) 0.75108(17) 0.0716(10) 0.0361(19) Uani 1 1 d . . . . .
C37 C 0.752(2) 0.77087(16) 0.0238(10) 0.0362(19) Uani 1 1 d . . . . .
C38 C 0.859(2) 0.79712(19) -0.0363(10) 0.040(2) Uani 1 1 d D . . . .
H38 H 1.0775 0.7935 -0.0277 0.048 Uiso 1 1 calc R U . A 1
C39 C 0.856(7) 0.8222(4) 0.058(2) 0.036(4) Uani 0.55(4) 1 d D U P B 1
C40 C 0.829(8) 0.8413(4) 0.130(2) 0.048(5) Uani 0.55(4) 1 d D U P B 1
H40 H 0.8059 0.8575 0.1909 0.058 Uiso 0.55(4) 1 calc R U P B 1
C39' C 0.734(9) 0.8225(5) 0.030(3) 0.041(5) Uani 0.45(4) 1 d D U P B 2
C40' C 0.675(10) 0.8424(5) 0.091(4) 0.054(6) Uani 0.45(4) 1 d D U P B 2
H40' H 0.6263 0.8589 0.1415 0.064 Uiso 0.45(4) 1 calc R U P B 2

loop_
_atom_site_aniso_label
_atom_site_aniso_U_11
_atom_site_aniso_U_22
_atom_site_aniso_U_33
_atom_site_aniso_U_23
_atom_site_aniso_U_13
_atom_site_aniso_U_12
O1 0.031(3) 0.037(3) 0.035(3) 0.003(2) 0.004(2) -0.005(2)
O2 0.035(3) 0.041(3) 0.055(4) -0.006(3) 0.025(3) 0.008(3)
C1 0.115(12) 0.037(6) 0.067(8) -0.008(5) 0.000(7) -0.004(6)
C2 0.069(7) 0.027(4) 0.045(5) 0.002(4) 0.003(5) 0.008(4)
C3 0.047(5) 0.028(4) 0.036(4) 0.003(3) 0.011(4) 0.009(4)
C4 0.034(5) 0.033(4) 0.032(4) 0.004(3) 0.003(3) 0.003(3)
C5 0.046(5) 0.036(4) 0.038(5) 0.004(3) 0.021(4) -0.005(4)
C6 0.046(6) 0.030(4) 0.045(5) 0.006(4) 0.010(4) 0.006(4)
C7 0.037(5) 0.030(4) 0.032(4) 0.002(3) 0.007(4) 0.005(3)
C8 0.041(5) 0.025(4) 0.035(4) 0.007(3) 0.009(4) 0.005(3)
C9 0.040(5) 0.031(4) 0.030(4) 0.002(3) 0.003(4) 0.005(3)
C10 0.046(5) 0.030(4) 0.033(4) 0.008(3) 0.007(4) 0.011(4)
C11 0.042(5) 0.032(4) 0.026(4) 0.003(3) 0.008(3) 0.006(3)
C12 0.045(5) 0.031(4) 0.029(4) 0.004(3) 0.000(4) 0.008(3)
C13 0.041(5) 0.025(4) 0.033(4) 0.004(3) 0.001(4) 0.013(3)
C14 0.034(5) 0.027(4) 0.036(4) 0.004(3) 0.002(4) 0.006(3)
C15 0.031(5) 0.037(4) 0.044(5) 0.010(4) 0.004(4) 0.009(3)
C16 0.034(5) 0.023(4) 0.039(4) 0.003(3) 0.013(4) 0.006(3)
C17 0.039(5) 0.032(4) 0.033(4) 0.000(3) 0.009(4) 0.003(4)
C18 0.032(5) 0.027(4) 0.040(4) -0.004(3) 0.003(4) 0.001(3)
C19 0.054(6) 0.035(4) 0.035(4) -0.001(4) 0.010(4) 0.012(4)
C20 0.087(8) 0.038(5) 0.043(5) 0.004(4) 0.023(5) 0.007(5)
O3 0.028(3) 0.061(4) 0.040(3) -0.012(3) 0.001(3) -0.007(3)
O4 0.035(3) 0.031(3) 0.034(3) 0.003(2) 0.013(3) 0.000(2)
C21 0.072(8) 0.054(6) 0.042(5) 0.011(4) 0.006(5) 0.000(5)
C22 0.035(5) 0.040(4) 0.025(4) 0.003(3) 0.004(3) -0.004(4)
C23 0.035(5) 0.040(4) 0.031(4) -0.003(3) 0.013(4) -0.006(3)
C24 0.042(5) 0.035(4) 0.036(4) 0.001(4) 0.012(4) 0.005(4)
C25 0.043(5) 0.033(4) 0.031(4) 0.005(3) 0.013(4) 0.006(4)
C26 0.045(5) 0.030(4) 0.038(4) 0.008(3) 0.013(4) -0.005(3)
C27 0.042(5) 0.030(4) 0.028(4) 0.006(3) 0.005(3) -0.002(3)
C28 0.045(5) 0.042(5) 0.024(4) 0.009(3) 0.006(3) -0.010(4)
C29 0.055(6) 0.033(4) 0.025(4) 0.004(3) 0.010(4) -0.001(4)
C30 0.039(5) 0.030(4) 0.029(4) 0.001(3) 0.009(3) 0.002(3)
C31 0.043(5) 0.031(4) 0.030(4) 0.005(3) 0.011(4) -0.005(4)
C32 0.045(5) 0.024(4) 0.037(4) 0.005(3) 0.016(4) -0.001(3)
C33 0.043(5) 0.025(4) 0.037(4) 0.004(3) 0.017(4) 0.002(3)
C34 0.036(5) 0.027(4) 0.031(4) -0.003(3) 0.006(3) -0.008(3)
C35 0.038(5) 0.027(4) 0.049(5) 0.004(3) 0.014(4) 0.000(3)
C36 0.046(5) 0.029(4) 0.035(4) -0.001(3) 0.013(4) 0.004(3)
C37 0.052(6) 0.022(4) 0.035(4) -0.001(3) 0.012(4) 0.001(3)
C38 0.048(5) 0.037(4) 0.037(4) 0.002(4) 0.014(4) -0.014(4)
C39 0.044(10) 0.030(6) 0.030(7) 0.001(5) 0.000(7) -0.006(7)
C40 0.077(14) 0.033(7) 0.027(8) -0.012(6) -0.001(9) -0.013(9)
C39' 0.056(11) 0.032(7) 0.029(8) -0.002(6) 0.002(8) -0.012(8)
C40' 0.075(15) 0.036(9) 0.043(11) -0.005(8) 0.001(11) -0.010(10)

loop_
_atom_type_symbol
_atom_type_description
_atom_type_scat_dispersion_real
_atom_type_scat_dispersion_imag
_atom_type_scat_source
C C 0.0033 0.0016 'International Tables Vol C Tables 4.2.6.8 and 6.1.1.4'
H H 0.0000 0.0000 'International Tables Vol C Tables 4.2.6.8 and 6.1.1.4'
O O 0.0106 0.0060 'International Tables Vol C Tables 4.2.6.8 and 6.1.1.4'

loop_
_geom_angle_atom_site_label_1
_geom_angle_atom_site_label_2
_geom_angle_atom_site_label_3
_geom_angle
C3 O1 H1 109.5
C18 O2 H2 122(8)
C2 C1 H1A 180.0
C1 C2 C3 178.5(11)
O1 C3 C4 111.8(7)
O1 C3 C2 107.4(7)
C4 C3 C2 109.7(7)
O1 C3 H3A 109.3
C4 C3 H3A 109.3
C2 C3 H3A 109.3
C5 C4 C3 175.9(9)
C4 C5 C6 178.4(10)
C5 C6 C7 113.6(8)
C5 C6 H6A 108.9
C7 C6 H6A 108.9
C5 C6 H6B 108.9
C7 C6 H6B 108.9
H6A C6 H6B 107.7
C8 C7 C6 113.4(7)
C8 C7 H7A 108.9
C6 C7 H7A 108.9
C8 C7 H7B 108.9
C6 C7 H7B 108.9
H7A C7 H7B 107.7
C9 C8 C7 114.4(7)
C9 C8 H8A 108.6
C7 C8 H8A 108.6
C9 C8 H8B 108.6
C7 C8 H8B 108.6
H8A C8 H8B 107.6
C8 C9 C10 114.1(7)
C8 C9 H9A 108.7
C10 C9 H9A 108.7
C8 C9 H9B 108.7
C10 C9 H9B 108.7
H9A C9 H9B 107.6
C9 C10 C11 114.1(7)
C9 C10 H10A 108.7
C11 C10 H10A 108.7
C9 C10 H10B 108.7
C11 C10 H10B 108.7
H10A C10 H10B 107.6
C12 C11 C10 113.7(7)
C12 C11 H11A 108.8
C10 C11 H11A 108.8
C12 C11 H11B 108.8
C10 C11 H11B 108.8
H11A C11 H11B 107.7
C13 C12 C11 114.3(7)
C13 C12 H12A 108.7
C11 C12 H12A 108.7
C13 C12 H12B 108.7
C11 C12 H12B 108.7
H12A C12 H12B 107.6
C12 C13 C14 113.7(7)
C12 C13 H13A 108.8
C14 C13 H13A 108.8
C12 C13 H13B 108.8
C14 C13 H13B 108.8
H13A C13 H13B 107.7
C15 C14 C13 112.8(7)
C15 C14 H14A 109.0
C13 C14 H14A 109.0
C15 C14 H14B 109.0
C13 C14 H14B 109.0
H14A C14 H14B 107.8
C16 C15 C14 112.5(7)
C16 C15 H15A 109.1
C14 C15 H15A 109.1
C16 C15 H15B 109.1
C14 C15 H15B 109.1
H15A C15 H15B 107.8
C17 C16 C15 179.1(9)
C16 C17 C18 172.1(9)
O2 C18 C19 110.8(7)
O2 C18 C17 111.4(7)
C19 C18 C17 109.0(7)
O2 C18 H18 108.5
C19 C18 H18 108.5
C17 C18 H18 108.5
C20 C19 C18 174.3(10)
C19 C20 H20 180.0
C23 O3 H3 109.5
C38 O4 H4 111(7)
C22 C21 H21 180.0
C21 C22 C23 176.3(10)
O3 C23 C22 110.2(7)
O3 C23 C24 110.7(7)
C22 C23 C24 110.0(7)
O3 C23 H23 108.6
C22 C23 H23 108.6
C24 C23 H23 108.6
C25 C24 C23 175.5(9)
C24 C25 C26 177.6(9)
C25 C26 C27 113.2(7)
C25 C26 H26A 108.9
C27 C26 H26A 108.9
C25 C26 H26B 108.9
C27 C26 H26B 108.9
H26A C26 H26B 107.8
C26 C27 C28 114.5(7)
C26 C27 H27A 108.6
C28 C27 H27A 108.6
C26 C27 H27B 108.6
C28 C27 H27B 108.6
H27A C27 H27B 107.6
C29 C28 C27 114.4(8)
C29 C28 H28A 108.7
C27 C28 H28A 108.7
C29 C28 H28B 108.7
C27 C28 H28B 108.7
H28A C28 H28B 107.6
C28 C29 C30 114.6(8)
C28 C29 H29A 108.6
C30 C29 H29A 108.6
C28 C29 H29B 108.6
C30 C29 H29B 108.6
H29A C29 H29B 107.6
C29 C30 C31 114.9(7)
C29 C30 H30A 108.5
C31 C30 H30A 108.5
C29 C30 H30B 108.5
C31 C30 H30B 108.5
H30A C30 H30B 107.5
C32 C31 C30 113.5(7)
C32 C31 H31A 108.9
C30 C31 H31A 108.9
C32 C31 H31B 108.9
C30 C31 H31B 108.9
H31A C31 H31B 107.7
C31 C32 C33 113.6(7)
C31 C32 H32A 108.9
C33 C32 H32A 108.9
C31 C32 H32B 108.9
C33 C32 H32B 108.9
H32A C32 H32B 107.7
C34 C33 C32 113.4(7)
C34 C33 H33A 108.9
C32 C33 H33A 108.9
C34 C33 H33B 108.9
C32 C33 H33B 108.9
H33A C33 H33B 107.7
C35 C34 C33 112.2(7)
C35 C34 H34A 109.2
C33 C34 H34A 109.2
C35 C34 H34B 109.2
C33 C34 H34B 109.2
H34A C34 H34B 107.9
C36 C35 C34 113.6(7)
C36 C35 H35A 108.8
C34 C35 H35A 108.8
C36 C35 H35B 108.8
C34 C35 H35B 108.8
H35A C35 H35B 107.7
C37 C36 C35 178.0(10)
C36 C37 C38 174.9(10)
O4 C38 C39 115.3(12)
O4 C38 C37 111.4(7)
C39 C38 C37 114.7(11)
O4 C38 C39' 101.5(14)
C37 C38 C39' 108.9(14)
O4 C38 H38 104.7
C39 C38 H38 104.7
C37 C38 H38 104.7
C40 C39 C38 174(2)
C39 C40 H40 180.0
C40' C39' C38 171(3)
C39' C40' H40' 180.0

loop_
_geom_bond_atom_site_label_1
_geom_bond_atom_site_label_2
_geom_bond_distance
O1 C3 1.422(10)
O1 H1 0.8400
O2 C18 1.415(10)
O2 H2 0.839(15)
C1 C2 1.177(16)
C1 H1A 0.9500
C2 C3 1.497(13)
C3 C4 1.466(11)
C3 H3A 1.0000
C4 C5 1.198(12)
C5 C6 1.451(12)
C6 C7 1.524(12)
C6 H6A 0.9900
C6 H6B 0.9900
C7 C8 1.513(10)
C7 H7A 0.9900
C7 H7B 0.9900
C8 C9 1.503(11)
C8 H8A 0.9900
C8 H8B 0.9900
C9 C10 1.518(11)
C9 H9A 0.9900
C9 H9B 0.9900
C10 C11 1.540(11)
C10 H10A 0.9900
C10 H10B 0.9900
C11 C12 1.521(11)
C11 H11A 0.9900
C11 H11B 0.9900
C12 C13 1.506(12)
C12 H12A 0.9900
C12 H12B 0.9900
C13 C14 1.521(10)
C13 H13A 0.9900
C13 H13B 0.9900
C14 C15 1.519(12)
C14 H14A 0.9900
C14 H14B 0.9900
C15 C16 1.492(11)
C15 H15A 0.9900
C15 H15B 0.9900
C16 C17 1.189(11)
C17 C18 1.475(11)
C18 C19 1.465(12)
C18 H18 1.0000
C19 C20 1.221(14)
C20 H20 0.9500
O3 C23 1.415(10)
O3 H3 0.8400
O4 C38 1.438(10)
O4 H4 0.842(15)
C21 C22 1.168(14)
C21 H21 0.9500
C22 C23 1.489(12)
C23 C24 1.501(12)
C23 H23 1.0000
C24 C25 1.160(12)
C25 C26 1.480(11)
C26 C27 1.507(12)
C26 H26A 0.9900
C26 H26B 0.9900
C27 C28 1.541(11)
C27 H27A 0.9900
C27 H27B 0.9900
C28 C29 1.479(12)
C28 H28A 0.9900
C28 H28B 0.9900
C29 C30 1.520(11)
C29 H29A 0.9900
C29 H29B 0.9900
C30 C31 1.535(11)
C30 H30A 0.9900
C30 H30B 0.9900
C31 C32 1.520(10)
C31 H31A 0.9900
C31 H31B 0.9900
C32 C33 1.530(11)
C32 H32A 0.9900
C32 H32B 0.9900
C33 C34 1.516(11)
C33 H33A 0.9900
C33 H33B 0.9900
C34 C35 1.515(12)
C34 H34A 0.9900
C34 H34B 0.9900
C35 C36 1.469(12)
C35 H35A 0.9900
C35 H35B 0.9900
C36 C37 1.170(12)
C37 C38 1.470(11)
C38 C39 1.441(17)
C38 C39' 1.50(2)
C38 H38 1.0000
C39 C40 1.119(19)
C40 H40 0.9500
C39' C40' 1.14(2)
C40' H40' 0.9500

loop_
_geom_hbond_atom_site_label_D
_geom_hbond_atom_site_label_H
_geom_hbond_atom_site_label_A
_geom_hbond_distance_DH
_geom_hbond_distance_HA
_geom_hbond_distance_DA
_geom_hbond_angle_DHA
_geom_hbond_site_symmetry_A
O1 H1 O3 0.84 1.86 2.664(8) 159.6 1_655
O2 H2 O4 0.839(15) 1.95(6) 2.708(8) 149(11) 1_455
O3 H3 O1 0.84 2.16 2.706(9) 122.7 .
O4 H4 O2 0.842(15) 2.07(8) 2.710(9) 133(9) .
